data_4115840
loop_
_publ_author_name
'K. C. Kumara Swamy'
'Sudha Kumaraswamy'
'Praveen Kommana'

_publ_section_title
;
 Very Strong C-H...O, N-H...O, and O-H...O Hydrogen Bonds Involving a
 Cyclic Phosphate
;
_journal_name_full 'Journal of the American Chemical Society'
_journal_page_first 12642
_journal_page_last 12649
_journal_paper_doi 10.1021/ja010713x
_journal_volume 123
_journal_year 2001
_chemical_formula_moiety 'C23 H31 O4 P'
_chemical_formula_sum 'C23 H31 O4 P'
_chemical_formula_weight 402.45
_chemical_name_systematic
; 
 ? 
;
_space_group_IT_number 14
_symmetry_cell_setting monoclinic
_symmetry_space_group_name_Hall '-P 2ybc'
_symmetry_space_group_name_H-M 'P 1 21/c 1'
_atom_sites_solution_hydrogens geom
_atom_sites_solution_primary direct
_atom_sites_solution_secondary difmap
_audit_creation_method SHELXL-97
_cell_angle_alpha 90.00
_cell_angle_beta 112.80(2)
_cell_angle_gamma 90.00
_cell_formula_units_Z 4
_cell_length_a 15.271(3)
_cell_length_b 9.390(2)
_cell_length_c 17.055(3)
_cell_measurement_temperature 293(2)
_cell_volume 2254.5(8)
_computing_structure_refinement 'SHELXL-97 (Sheldrick, 1997)'
_computing_structure_solution 'SHELXS-97 (Sheldrick, 1990)'
_diffrn_ambient_temperature 293(2)
_diffrn_measured_fraction_theta_full 0.936
_diffrn_measured_fraction_theta_max 0.936
_diffrn_radiation_monochromator graphite
_diffrn_radiation_source 'fine-focus sealed tube'
_diffrn_radiation_type MoK\a
_diffrn_radiation_wavelength 0.71073
_diffrn_reflns_av_R_equivalents 0.0240
_diffrn_reflns_av_sigmaI/netI 0.0996
_diffrn_reflns_limit_h_max 18
_diffrn_reflns_limit_h_min 0
_diffrn_reflns_limit_k_max 11
_diffrn_reflns_limit_k_min 0
_diffrn_reflns_limit_l_max 18
_diffrn_reflns_limit_l_min -20
_diffrn_reflns_number 4093
_diffrn_reflns_theta_full 24.96
_diffrn_reflns_theta_max 24.96
_diffrn_reflns_theta_min 2.43
_exptl_absorpt_coefficient_mu 0.146
_exptl_absorpt_correction_type none
_exptl_crystal_density_diffrn 1.186
_exptl_crystal_F_000 864
_exptl_crystal_size_max 0.3
_exptl_crystal_size_mid 0.2
_exptl_crystal_size_min 0.2
_refine_diff_density_max 0.250
_refine_diff_density_min -0.269
_refine_diff_density_rms 0.060
_refine_ls_extinction_method none
_refine_ls_goodness_of_fit_ref 1.018
_refine_ls_hydrogen_treatment mixed
_refine_ls_matrix_type full
_refine_ls_number_parameters 265
_refine_ls_number_reflns 3943
_refine_ls_number_restraints 0
_refine_ls_restrained_S_all 1.018
_refine_ls_R_factor_all 0.1399
_refine_ls_R_factor_gt 0.0571
_refine_ls_shift/su_max 0.001
_refine_ls_shift/su_mean 0.000
_refine_ls_structure_factor_coef Fsqd
_refine_ls_weighting_details 'w=1/[\s^2^(Fo^2^)+(0.0537P)^2^+0.0000P] where P=(Fo^2^+2Fc^2^)/3'
_refine_ls_weighting_scheme calc
_refine_ls_wR_factor_gt 0.1104
_refine_ls_wR_factor_ref 0.1543
_reflns_number_gt 1579
_reflns_number_total 3943
_reflns_threshold_expression >2sigma(I)
_cod_data_source_file ja010713x_02.cif
_cod_data_source_block compd1(monoclinic)
_cod_depositor_comments
;
The following automatic conversions were performed:

'_refine_ls_weighting_scheme' value 'calc
w=1/[\s^2^(Fo^2^)+(0.0537P)^2^+0.0000P] where P=(Fo^2^+2Fc^2^)/3' was
changed to 'calc'. New tag '_refine_ls_weighting_details' was
created. The value of the new tag was set to
'w=1/[\s^2^(Fo^2^)+(0.0537P)^2^+0.0000P] where P=(Fo^2^+2Fc^2^)/3'.

Automatic conversion script
Id: cif_fix_values 3143 2015-03-26 13:38:13Z robertas 
;
_cod_original_cell_volume 2254.6(8)
_cod_database_code 4115840

loop_
_symmetry_equiv_pos_as_xyz
'x, y, z'
'-x, y+1/2, -z+1/2'
'-x, -y, -z'
'x, -y-1/2, z-1/2'

loop_
_atom_site_label
_atom_site_type_symbol
_atom_site_fract_x
_atom_site_fract_y
_atom_site_fract_z
_atom_site_U_iso_or_equiv
_atom_site_adp_type
_atom_site_occupancy
_atom_site_calc_flag
_atom_site_refinement_flags
P P 0.13900(7) 0.01826(12) 0.51485(7) 0.0386(3) Uani 1 d .
O1 O 0.17590(17) -0.0790(3) 0.45991(15) 0.0379(7) Uani 1 d .
O3 O 0.06143(18) 0.1148(3) 0.46469(17) 0.0470(8) Uani 1 d .
O4 O 0.11321(19) -0.0820(3) 0.57351(16) 0.0454(8) Uani 1 d .
O2 O 0.22968(17) 0.0990(3) 0.57627(16) 0.0417(7) Uani 1 d .
C12 C 0.4001(3) 0.0726(4) 0.6375(3) 0.0395(10) Uani 1 d .
C4 C 0.1814(3) -0.0319(5) 0.2192(3) 0.0488(12) Uani 1 d .
C7 C 0.2317(3) 0.1962(4) 0.4148(3) 0.0444(11) Uani 1 d .
H7A H 0.2435 0.2768 0.3847 0.053 Uiso 1 calc R
H7B H 0.1801 0.2218 0.4319 0.053 Uiso 1 calc R
C13 C 0.3185(3) 0.1119(4) 0.5681(3) 0.0386(10) Uani 1 d .
C2 C 0.1448(3) -0.1762(5) 0.3222(3) 0.0403(10) Uani 1 d .
C6 C 0.2018(3) 0.0696(5) 0.3553(3) 0.0399(10) Uani 1 d .
C9 C 0.4081(3) 0.1909(5) 0.4896(3) 0.0487(12) Uani 1 d .
H9 H 0.4106 0.2299 0.4404 0.058 Uiso 1 calc R
C8 C 0.3199(3) 0.1666(4) 0.4933(3) 0.0399(10) Uani 1 d .
C21 C 0.3505(3) -0.1469(5) 0.6930(3) 0.0664(15) Uani 1 d .
H21A H 0.2872 -0.1342 0.6512 0.100 Uiso 1 calc R
H21B H 0.3478 -0.1923 0.7424 0.100 Uiso 1 calc R
H21C H 0.3861 -0.2053 0.6697 0.100 Uiso 1 calc R
C5 C 0.2048(3) 0.0799(5) 0.2749(3) 0.0474(11) Uani 1 d .
H5 H 0.2234 0.1655 0.2586 0.057 Uiso 1 calc R
C20 C 0.3989(3) -0.0014(5) 0.7178(3) 0.0479(11) Uani 1 d .
C10 C 0.4918(3) 0.1587(5) 0.5565(3) 0.0480(12) Uani 1 d .
C22 C 0.3467(4) 0.0909(6) 0.7598(3) 0.0701(15) Uani 1 d .
H22A H 0.3760 0.1831 0.7725 0.105 Uiso 1 calc R
H22B H 0.3498 0.0463 0.8115 0.105 Uiso 1 calc R
H22C H 0.2815 0.1012 0.7218 0.105 Uiso 1 calc R
C14 C 0.1114(3) -0.3174(5) 0.3466(3) 0.0493(12) Uani 1 d .
C11 C 0.4863(3) 0.0972(5) 0.6285(3) 0.0481(11) Uani 1 d .
H11 H 0.5424 0.0712 0.6729 0.058 Uiso 1 calc R
C1 C 0.1721(2) -0.0581(5) 0.3765(2) 0.0368(10) Uani 1 d .
C15 C 0.1933(3) -0.3882(5) 0.4208(3) 0.0632(14) Uani 1 d .
H15A H 0.2428 -0.4150 0.4021 0.095 Uiso 1 calc R
H15B H 0.1700 -0.4714 0.4392 0.095 Uiso 1 calc R
H15C H 0.2181 -0.3222 0.4672 0.095 Uiso 1 calc R
C23 C 0.4995(3) -0.0274(6) 0.7848(3) 0.0751(16) Uani 1 d .
H23A H 0.5328 -0.0912 0.7621 0.113 Uiso 1 calc R
H23B H 0.4953 -0.0687 0.8347 0.113 Uiso 1 calc R
H23C H 0.5330 0.0615 0.7993 0.113 Uiso 1 calc R
C3 C 0.1509(3) -0.1582(5) 0.2435(3) 0.0519(12) Uani 1 d .
H3 H 0.1339 -0.2339 0.2053 0.062 Uiso 1 calc R
C16 C 0.0786(4) -0.4244(6) 0.2725(3) 0.0788(17) Uani 1 d .
H16A H 0.1303 -0.4440 0.2552 0.118 Uiso 1 calc R
H16B H 0.0264 -0.3847 0.2255 0.118 Uiso 1 calc R
H16C H 0.0588 -0.5111 0.2905 0.118 Uiso 1 calc R
C19 C 0.5874(3) 0.1898(6) 0.5531(3) 0.0705(15) Uani 1 d .
H19A H 0.5832 0.2750 0.5207 0.106 Uiso 1 calc R
H19B H 0.6058 0.1115 0.5266 0.106 Uiso 1 calc R
H19C H 0.6339 0.2026 0.6098 0.106 Uiso 1 calc R
C18 C 0.1881(4) -0.0186(6) 0.1335(3) 0.0751(16) Uani 1 d .
H18A H 0.1759 0.0782 0.1142 0.113 Uiso 1 calc R
H18B H 0.1420 -0.0800 0.0934 0.113 Uiso 1 calc R
H18C H 0.2506 -0.0455 0.1383 0.113 Uiso 1 calc R
C17 C 0.0259(3) -0.2924(6) 0.3724(3) 0.0733(16) Uani 1 d .
H17A H 0.0015 -0.3825 0.3813 0.110 Uiso 1 calc R
H17B H -0.0229 -0.2414 0.3280 0.110 Uiso 1 calc R
H17C H 0.0462 -0.2378 0.4240 0.110 Uiso 1 calc R
HO4 H 0.031(5) -0.108(8) 0.555(4) 0.19(3) Uiso 1 d .

loop_
_atom_site_aniso_label
_atom_site_aniso_U_11
_atom_site_aniso_U_22
_atom_site_aniso_U_33
_atom_site_aniso_U_23
_atom_site_aniso_U_13
_atom_site_aniso_U_12
P 0.0296(6) 0.0459(7) 0.0428(6) 0.0003(6) 0.0166(5) -0.0002(6)
O1 0.0410(16) 0.0398(16) 0.0355(15) -0.0012(13) 0.0178(13) -0.0011(13)
O3 0.0259(15) 0.056(2) 0.0599(19) 0.0144(16) 0.0176(14) 0.0063(14)
O4 0.0373(16) 0.060(2) 0.0442(17) 0.0145(15) 0.0216(14) -0.0017(15)
O2 0.0321(15) 0.0496(18) 0.0461(16) -0.0068(14) 0.0183(13) -0.0045(14)
C12 0.037(2) 0.034(2) 0.045(2) -0.008(2) 0.013(2) -0.004(2)
C4 0.049(3) 0.063(3) 0.036(2) 0.003(2) 0.019(2) 0.009(3)
C7 0.038(2) 0.040(3) 0.054(3) 0.007(2) 0.018(2) -0.002(2)
C13 0.030(2) 0.037(2) 0.052(3) -0.012(2) 0.020(2) -0.0055(19)
C2 0.030(2) 0.050(3) 0.041(2) -0.004(2) 0.0140(19) -0.003(2)
C6 0.030(2) 0.045(3) 0.042(2) 0.002(2) 0.0115(19) 0.000(2)
C9 0.050(3) 0.051(3) 0.047(3) -0.004(2) 0.021(2) -0.012(2)
C8 0.038(2) 0.033(2) 0.049(3) -0.004(2) 0.017(2) -0.008(2)
C21 0.069(3) 0.050(3) 0.070(3) 0.009(3) 0.016(3) -0.005(3)
C5 0.045(3) 0.052(3) 0.048(3) 0.008(2) 0.021(2) 0.001(2)
C20 0.045(3) 0.041(3) 0.052(3) -0.004(2) 0.012(2) -0.003(2)
C10 0.038(3) 0.048(3) 0.063(3) -0.016(2) 0.026(2) -0.010(2)
C22 0.086(4) 0.076(4) 0.053(3) -0.008(3) 0.033(3) 0.000(3)
C14 0.052(3) 0.052(3) 0.049(3) -0.011(2) 0.025(2) -0.018(2)
C11 0.038(2) 0.044(3) 0.057(3) -0.002(2) 0.012(2) -0.002(2)
C1 0.024(2) 0.051(3) 0.034(2) 0.001(2) 0.0105(17) 0.0036(19)
C15 0.077(4) 0.048(3) 0.062(3) 0.000(3) 0.023(3) -0.008(3)
C23 0.061(3) 0.075(4) 0.070(3) 0.016(3) 0.005(3) -0.011(3)
C3 0.049(3) 0.064(3) 0.046(3) -0.004(3) 0.022(2) 0.005(2)
C16 0.092(4) 0.077(4) 0.069(3) -0.034(3) 0.033(3) -0.034(3)
C19 0.038(3) 0.089(4) 0.087(4) -0.017(3) 0.027(3) -0.018(3)
C18 0.084(4) 0.098(4) 0.051(3) 0.005(3) 0.035(3) 0.005(3)
C17 0.056(3) 0.086(4) 0.087(4) -0.019(3) 0.037(3) -0.027(3)

loop_
_atom_type_symbol
_atom_type_description
_atom_type_scat_dispersion_real
_atom_type_scat_dispersion_imag
_atom_type_scat_source
C C 0.0033 0.0016 'International Tables Vol C Tables 4.2.6.8 and 6.1.1.4'
H H 0.0000 0.0000 'International Tables Vol C Tables 4.2.6.8 and 6.1.1.4'
O O 0.0106 0.0060 'International Tables Vol C Tables 4.2.6.8 and 6.1.1.4'
P P 0.1023 0.0942 'International Tables Vol C Tables 4.2.6.8 and 6.1.1.4'

loop_
_geom_angle_atom_site_label_1
_geom_angle_atom_site_label_2
_geom_angle_atom_site_label_3
_geom_angle
O3 P O4 113.87(15)
O3 P O1 114.03(16)
O4 P O1 106.05(15)
O3 P O2 113.14(17)
O4 P O2 104.15(16)
O1 P O2 104.64(14)
C1 O1 P 129.7(2)
C13 O2 P 127.2(2)
C13 C12 C11 115.6(4)
C13 C12 C20 123.9(4)
C11 C12 C20 120.4(4)
C5 C4 C3 118.3(4)
C5 C4 C18 120.8(4)
C3 C4 C18 120.9(4)
C8 C7 C6 112.5(3)
C8 C13 C12 123.5(4)
C8 C13 O2 118.6(4)
C12 C13 O2 117.9(4)
C3 C2 C1 115.2(4)
C3 C2 C14 121.4(4)
C1 C2 C14 123.4(4)
C1 C6 C5 117.2(4)
C1 C6 C7 123.5(4)
C5 C6 C7 119.2(4)
C10 C9 C8 122.0(4)
C13 C8 C9 117.7(4)
C13 C8 C7 123.9(4)
C9 C8 C7 118.4(4)
C4 C5 C6 122.1(4)
C22 C20 C21 110.6(4)
C22 C20 C23 107.1(4)
C21 C20 C23 107.4(4)
C22 C20 C12 110.4(4)
C21 C20 C12 109.0(3)
C23 C20 C12 112.3(4)
C9 C10 C11 118.0(4)
C9 C10 C19 121.7(4)
C11 C10 C19 120.3(4)
C2 C14 C16 112.1(4)
C2 C14 C15 110.2(4)
C16 C14 C15 107.1(4)
C2 C14 C17 110.6(4)
C16 C14 C17 106.9(4)
C15 C14 C17 109.7(4)
C10 C11 C12 123.1(4)
C6 C1 C2 124.1(4)
C6 C1 O1 119.6(4)
C2 C1 O1 116.1(4)
C2 C3 C4 123.0(4)

loop_
_geom_bond_atom_site_label_1
_geom_bond_atom_site_label_2
_geom_bond_distance
P O3 1.473(3)
P O4 1.532(3)
P O1 1.562(3)
P O2 1.570(3)
O1 C1 1.415(4)
O2 C13 1.422(4)
C12 C13 1.395(5)
C12 C11 1.401(5)
C12 C20 1.542(6)
C4 C5 1.367(6)
C4 C3 1.394(6)
C4 C18 1.509(5)
C7 C8 1.513(5)
C7 C6 1.514(5)
C13 C8 1.383(5)
C2 C3 1.393(5)
C2 C1 1.401(5)
C2 C14 1.535(6)
C6 C1 1.378(5)
C6 C5 1.394(5)
C9 C10 1.377(6)
C9 C8 1.391(5)
C21 C20 1.533(6)
C20 C22 1.530(6)
C20 C23 1.537(6)
C10 C11 1.389(6)
C10 C19 1.512(5)
C14 C16 1.539(6)
C14 C15 1.543(6)
C14 C17 1.547(6)

loop_
_geom_hbond_atom_site_label_D
_geom_hbond_atom_site_label_H
_geom_hbond_atom_site_label_A
_geom_hbond_distance_DH
_geom_hbond_distance_HA
_geom_hbond_distance_DA
_geom_hbond_angle_DHA
_geom_hbond_site_symmetry_A
O4 HO4 O3 1.20(8) 1.32(8) 2.507(3) 171(7) 3_556
C7 H7B O3 0.97 2.32 3.128(5) 140.0 .

loop_
_cod_related_entry_id
_cod_related_entry_database
_cod_related_entry_code
1 ChemSpider 2063648
